data_7103544
loop_
_publ_author_name
'Fisher, Matthew G'
'Gale, Philip A'
'Light, Mark E'
'Loeb, Stephen J'

_publ_section_title
;
 Metal-organic anion receptors: trans-functionalised platinum
 complexes.
;
_journal_issue 44
_journal_name_full 'Chemical communications (Cambridge, England)'
_journal_page_first 5695
_journal_page_last 5697
_journal_paper_doi 10.1039/b816002c
_journal_year 2008
_chemical_formula_moiety
;
3(C38 H44 N8 O2 Pt), 6(C H3 N O2), 2(O4 S), 2(B F4)
;
_chemical_formula_sum 'C120 H150 B2 F8 N30 O26 Pt3 S2'
_chemical_formula_weight 3251.71
_chemical_name_systematic
;
?
;
_space_group_IT_number 2
_symmetry_cell_setting triclinic
_symmetry_space_group_name_Hall '-P 1'
_symmetry_space_group_name_H-M 'P -1'
_atom_sites_solution_hydrogens geom
_atom_sites_solution_primary direct
_atom_sites_solution_secondary difmap
_audit_creation_method SHELXL-97
_cell_angle_alpha 76.749(2)
_cell_angle_beta 89.381(2)
_cell_angle_gamma 73.750(2)
_cell_formula_units_Z 1
_cell_length_a 12.6995(4)
_cell_length_b 13.8948(4)
_cell_length_c 20.3426(5)
_cell_measurement_reflns_used 64744
_cell_measurement_temperature 120(2)
_cell_measurement_theta_max 27.48
_cell_measurement_theta_min 2.91
_cell_volume 3348.97(16)
_computing_cell_refinement 'DENZO (Otwinowski & Minor, 1997) & COLLECT (Hooft, R.W.W., 1998)'
_computing_data_collection 'COLLECT (Hooft, R.W.W., 1998)'
_computing_data_reduction 'DENZO (Otwinowski & Minor, 1997) & COLLECT (Hooft, R.W.W., 1998)'
_computing_molecular_graphics 'CAMERON (Watkin, et al., 1993)'
_computing_publication_material 'WINGX (Farrugia, 1998)'
_computing_structure_refinement 'SHELXL-97 (Sheldrick, 1997)'
_computing_structure_solution 'SHELXS-97 (Sheldrick, 1997)'
_diffrn_ambient_temperature 120(2)
_diffrn_detector_area_resol_mean 9.091
_diffrn_measured_fraction_theta_full 0.998
_diffrn_measured_fraction_theta_max 0.998
_diffrn_measurement_device_type 'Bruker-Nonius CCD camera on \k-goniostat'
_diffrn_measurement_method '\f & \w scans to fill the asymmetric unit'
_diffrn_radiation_monochromator graphite
_diffrn_radiation_source 'Bruker Nonius FR591 Rotating Anode'
_diffrn_radiation_type MoK\a
_diffrn_radiation_wavelength 0.71073
_diffrn_reflns_av_R_equivalents 0.0820
_diffrn_reflns_av_sigmaI/netI 0.0774
_diffrn_reflns_limit_h_max 15
_diffrn_reflns_limit_h_min -15
_diffrn_reflns_limit_k_max 16
_diffrn_reflns_limit_k_min -16
_diffrn_reflns_limit_l_max 24
_diffrn_reflns_limit_l_min -24
_diffrn_reflns_number 49439
_diffrn_reflns_theta_full 25.03
_diffrn_reflns_theta_max 25.03
_diffrn_reflns_theta_min 3.02
_diffrn_standards_number 0
_exptl_absorpt_coefficient_mu 3.249
_exptl_absorpt_correction_T_max 0.7371
_exptl_absorpt_correction_T_min 0.5527
_exptl_absorpt_correction_type multi-scan
_exptl_absorpt_process_details
;
SADABS V2.10 (Sheldrick, G.M., 2003)
;
_exptl_crystal_colour Yellow
_exptl_crystal_density_diffrn 1.612
_exptl_crystal_density_method 'not measured'
_exptl_crystal_description Block
_exptl_crystal_F_000 1636
_exptl_crystal_size_max 0.2
_exptl_crystal_size_mid 0.2
_exptl_crystal_size_min 0.1
_refine_diff_density_max 2.312
_refine_diff_density_min -0.977
_refine_diff_density_rms 0.144
_refine_ls_extinction_method none
_refine_ls_goodness_of_fit_ref 1.031
_refine_ls_hydrogen_treatment constr
_refine_ls_matrix_type full
_refine_ls_number_parameters 882
_refine_ls_number_reflns 11804
_refine_ls_number_restraints 506
_refine_ls_restrained_S_all 1.041
_refine_ls_R_factor_all 0.0747
_refine_ls_R_factor_gt 0.0439
_refine_ls_shift/su_max 0.002
_refine_ls_shift/su_mean 0.000
_refine_ls_structure_factor_coef Fsqd
_refine_ls_weighting_details 'calc w=1/[\s^2^(Fo^2^)+(0.0407P)^2^+6.9684P] where P=(Fo^2^+2Fc^2^)/3'
_refine_ls_weighting_scheme calc
_refine_ls_wR_factor_gt 0.0929
_refine_ls_wR_factor_ref 0.1050
_reflns_number_gt 8570
_reflns_number_total 11804
_reflns_threshold_expression >2sigma(I)
_cod_data_source_file b816002c.txt
_cod_data_source_block 2008sot0774
_cod_depositor_comments
;
The following automatic conversions were performed:
'_symmetry_cell_setting' value 'Triclinic' changed to 'triclinic'
according to '/home/saulius/struct/CIF-dictionaries/cif_core.dic'
dictionary named 'cif_core.dic' version 2.4.1 from 2010-06-29.

Automatic conversion script
Id: cif_fix_enum 1527 2010-12-29 10:47:43Z saulius 
;
_cod_original_sg_symbol_H-M P-1
_cod_database_code 7103544

loop_
_symmetry_equiv_pos_as_xyz
'x, y, z'
'-x, -y, -z'

loop_
_atom_site_label
_atom_site_type_symbol
_atom_site_fract_x
_atom_site_fract_y
_atom_site_fract_z
_atom_site_U_iso_or_equiv
_atom_site_adp_type
_atom_site_occupancy
_atom_site_symmetry_multiplicity
_atom_site_calc_flag
_atom_site_refinement_flags
_atom_site_disorder_assembly
_atom_site_disorder_group
Pt1 Pt 0.145461(16) 0.182340(15) 0.345857(9) 0.02353(6) Uani 1 1 d . . .
O1 O -0.4208(3) 0.3884(3) 0.15001(19) 0.0382(10) Uani 1 1 d U . .
O2 O 0.1722(3) 0.7374(3) 0.2891(2) 0.0479(12) Uani 1 1 d U . .
N1 N 0.0350(3) 0.1986(3) 0.4172(2) 0.0292(11) Uani 1 1 d . . .
N2 N 0.2623(3) 0.1626(3) 0.2772(2) 0.0255(11) Uani 1 1 d . . .
N3 N 0.0496(3) 0.1211(3) 0.29797(19) 0.0242(11) Uani 1 1 d . . .
N4 N -0.2467(4) 0.3215(3) 0.2010(2) 0.0353(12) Uani 1 1 d . . .
H904 H -0.1921 0.3414 0.2142 0.042 Uiso 1 1 calc R . .
N5 N -0.3404(4) 0.4905(3) 0.1924(2) 0.0328(12) Uani 1 1 d . . .
H905 H -0.2871 0.4912 0.2194 0.039 Uiso 1 1 calc R . .
N6 N 0.2305(3) 0.2533(3) 0.39157(19) 0.0244(11) Uani 1 1 d . . .
N7 N 0.1579(4) 0.5724(3) 0.3133(2) 0.0323(12) Uani 1 1 d . . .
H907 H 0.1229 0.5328 0.3004 0.039 Uiso 1 1 calc R . .
N8 N 0.0740(4) 0.6883(3) 0.2168(2) 0.0440(14) Uani 1 1 d . . .
H908 H 0.0463 0.6392 0.2110 0.053 Uiso 1 1 calc R . .
C1 C -0.0518(5) 0.2846(5) 0.4092(3) 0.0424(17) Uani 1 1 d U . .
H1 H -0.0612 0.3378 0.3691 0.051 Uiso 1 1 calc R . .
C2 C -0.1255(6) 0.2956(6) 0.4580(3) 0.059(2) Uani 1 1 d U . .
H2 H -0.1857 0.3562 0.4520 0.071 Uiso 1 1 calc R . .
C3 C -0.1126(6) 0.2188(6) 0.5159(4) 0.072(2) Uani 1 1 d U . .
H3 H -0.1649 0.2254 0.5495 0.086 Uiso 1 1 calc R . .
C4 C -0.0233(7) 0.1317(6) 0.5253(4) 0.074(2) Uani 1 1 d U . .
H4 H -0.0116 0.0790 0.5659 0.089 Uiso 1 1 calc R . .
C5 C 0.0484(5) 0.1239(4) 0.4738(3) 0.0446(17) Uani 1 1 d U . .
H5 H 0.1088 0.0638 0.4787 0.054 Uiso 1 1 calc R . .
C6 C 0.3368(4) 0.0706(4) 0.2845(3) 0.0350(15) Uani 1 1 d U . .
H6 H 0.3334 0.0155 0.3213 0.042 Uiso 1 1 calc R . .
C7 C 0.4179(5) 0.0543(4) 0.2397(3) 0.0386(16) Uani 1 1 d U . .
H7 H 0.4704 -0.0114 0.2457 0.046 Uiso 1 1 calc R . .
C8 C 0.4228(5) 0.1330(4) 0.1865(3) 0.0381(16) Uani 1 1 d U . .
H8 H 0.4776 0.1224 0.1546 0.046 Uiso 1 1 calc R . .
C9 C 0.3473(5) 0.2276(5) 0.1799(3) 0.0517(19) Uani 1 1 d U . .
H9 H 0.3503 0.2840 0.1440 0.062 Uiso 1 1 calc R . .
C10 C 0.2669(5) 0.2400(4) 0.2261(3) 0.0377(16) Uani 1 1 d U . .
H10 H 0.2138 0.3051 0.2211 0.045 Uiso 1 1 calc R . .
C11 C 0.0746(4) 0.0171(4) 0.3024(3) 0.0291(14) Uani 1 1 d U . .
H11 H 0.1423 -0.0272 0.3242 0.035 Uiso 1 1 calc R . .
C12 C 0.0048(4) -0.0226(4) 0.2764(3) 0.0314(14) Uani 1 1 d U . .
H12 H 0.0240 -0.0950 0.2803 0.038 Uiso 1 1 calc R . .
C13 C -0.0977(4) 0.0407(4) 0.2430(3) 0.0296(14) Uani 1 1 d U . .
C14 C -0.1756(5) 0.0014(4) 0.2186(3) 0.0424(17) Uani 1 1 d U . .
H14 H -0.1609 -0.0708 0.2232 0.051 Uiso 1 1 calc R . .
C15 C -0.2723(5) 0.0668(4) 0.1884(3) 0.0449(17) Uani 1 1 d U . .
H15 H -0.3241 0.0396 0.1712 0.054 Uiso 1 1 calc R . .
C16 C -0.2971(5) 0.1740(4) 0.1820(3) 0.0358(15) Uani 1 1 d U . .
H16 H -0.3657 0.2178 0.1611 0.043 Uiso 1 1 calc R . .
C17 C -0.2235(4) 0.2164(4) 0.2056(3) 0.0297(14) Uani 1 1 d U . .
C18 C -0.1209(4) 0.1491(4) 0.2370(2) 0.0230(12) Uani 1 1 d U . .
C19 C -0.0432(4) 0.1829(4) 0.2669(2) 0.0251(13) Uani 1 1 d U . .
H19 H -0.0585 0.2546 0.2645 0.030 Uiso 1 1 calc R . .
C20 C -0.3426(4) 0.3998(4) 0.1790(3) 0.0286(14) Uani 1 1 d U . .
C21 C -0.4246(4) 0.5874(4) 0.1631(3) 0.0325(14) Uani 1 1 d DU . .
H21A H -0.4175 0.6409 0.1861 0.039 Uiso 1 1 calc R . .
H21B H -0.4982 0.5773 0.1712 0.039 Uiso 1 1 calc R . .
C22 C -0.4153(4) 0.6250(4) 0.0874(3) 0.0332(14) Uani 1 1 d DU . .
H22A H -0.3409 0.6331 0.0795 0.040 Uiso 1 1 calc R . .
H22B H -0.4235 0.5716 0.0645 0.040 Uiso 1 1 calc R . .
C23 C -0.4983(5) 0.7249(4) 0.0558(2) 0.0324(14) Uani 1 1 d DU . .
H23A H -0.4881 0.7796 0.0767 0.039 Uiso 1 1 calc R . .
H23B H -0.5730 0.7182 0.0648 0.039 Uiso 1 1 calc R . .
C24 C -0.4884(5) 0.7562(4) -0.0201(3) 0.0403(16) Uani 1 1 d DU . .
H24A H -0.4163 0.7674 -0.0292 0.061 Uiso 1 1 calc R . .
H24B H -0.5462 0.8201 -0.0392 0.061 Uiso 1 1 calc R . .
H24C H -0.4965 0.7014 -0.0408 0.061 Uiso 1 1 calc R . .
C25 C 0.3047(4) 0.2054(4) 0.4452(3) 0.0358(15) Uani 1 1 d U . .
H25 H 0.3234 0.1325 0.4607 0.043 Uiso 1 1 calc R . .
C26 C 0.3522(5) 0.2595(4) 0.4769(3) 0.0370(15) Uani 1 1 d U . .
H26 H 0.4026 0.2237 0.5146 0.044 Uiso 1 1 calc R . .
C27 C 0.3289(4) 0.3680(4) 0.4554(3) 0.0334(15) Uani 1 1 d U . .
C28 C 0.3759(4) 0.4281(4) 0.4868(3) 0.0354(15) Uani 1 1 d U . .
H28 H 0.4256 0.3964 0.5252 0.043 Uiso 1 1 calc R . .
C29 C 0.3492(5) 0.5319(5) 0.4612(3) 0.0420(16) Uani 1 1 d U . .
H29 H 0.3807 0.5721 0.4827 0.050 Uiso 1 1 calc R . .
C30 C 0.2764(4) 0.5819(4) 0.4039(3) 0.0371(15) Uani 1 1 d U . .
H30 H 0.2606 0.6545 0.3875 0.045 Uiso 1 1 calc R . .
C31 C 0.2281(4) 0.5276(4) 0.3715(3) 0.0301(14) Uani 1 1 d U . .
C32 C 0.2526(4) 0.4176(4) 0.3976(2) 0.0284(14) Uani 1 1 d U . .
C33 C 0.2070(4) 0.3545(4) 0.3700(2) 0.0263(13) Uani 1 1 d U . .
H33 H 0.1549 0.3867 0.3328 0.032 Uiso 1 1 calc R . .
C34 C 0.1373(5) 0.6713(4) 0.2740(3) 0.0380(16) Uani 1 1 d U . .
C35 C 0.0498(5) 0.7836(4) 0.1647(3) 0.0402(16) Uani 1 1 d U . .
H35A H 0.0787 0.8339 0.1808 0.048 Uiso 1 1 calc R . .
H35B H -0.0309 0.8129 0.1571 0.048 Uiso 1 1 calc R . .
C36 C 0.0983(5) 0.7694(4) 0.0988(3) 0.0369(15) Uani 1 1 d U . .
H36A H 0.0689 0.7196 0.0826 0.044 Uiso 1 1 calc R . .
H36B H 0.1789 0.7395 0.1065 0.044 Uiso 1 1 calc R . .
C37 C 0.0741(5) 0.8695(4) 0.0440(3) 0.0454(17) Uani 1 1 d U . .
H37A H -0.0061 0.8959 0.0330 0.055 Uiso 1 1 calc R . .
H37B H 0.0971 0.9216 0.0617 0.055 Uiso 1 1 calc R . .
C38 C 0.1326(6) 0.8559(5) -0.0204(3) 0.061(2) Uani 1 1 d U . .
H38A H 0.2122 0.8357 -0.0107 0.091 Uiso 1 1 calc R . .
H38B H 0.1104 0.9211 -0.0548 0.091 Uiso 1 1 calc R . .
H38C H 0.1127 0.8021 -0.0371 0.091 Uiso 1 1 calc R . .
Pt2 Pt 1.0000 0.5000 0.0000 0.02217(7) Uani 1 2 d S . .
O3 O 0.6131(3) 0.8715(3) 0.1928(2) 0.0463(12) Uani 1 1 d U A .
N9 N 1.1403(3) 0.5216(3) 0.0299(2) 0.0232(10) Uani 1 1 d . . .
N10 N 0.9218(3) 0.6523(3) -0.0158(2) 0.0255(11) Uani 1 1 d . . .
N11 N 0.7425(4) 0.7705(3) 0.1379(2) 0.0336(12) Uani 1 1 d . A .
H11A H 0.7886 0.7083 0.1437 0.040 Uiso 1 1 calc R . .
C39 C 1.1733(4) 0.4950(4) 0.0957(3) 0.0289(14) Uani 1 1 d U . .
H39 H 1.1264 0.4706 0.1280 0.035 Uiso 1 1 calc R . .
C40 C 1.2716(5) 0.5014(4) 0.1183(3) 0.0351(15) Uani 1 1 d U . .
H40 H 1.2929 0.4806 0.1652 0.042 Uiso 1 1 calc R . .
C41 C 1.3393(5) 0.5385(4) 0.0720(3) 0.0401(16) Uani 1 1 d U . .
H41 H 1.4090 0.5416 0.0863 0.048 Uiso 1 1 calc R . .
C42 C 1.3036(4) 0.5716(4) 0.0037(3) 0.0349(15) Uani 1 1 d U . .
H42 H 1.3466 0.6011 -0.0291 0.042 Uiso 1 1 calc R . .
C43 C 1.2047(4) 0.5604(4) -0.0150(2) 0.0250(13) Uani 1 1 d U . .
H43 H 1.1810 0.5810 -0.0615 0.030 Uiso 1 1 calc R . .
C44 C 0.9232(4) 0.7163(4) -0.0772(3) 0.0342(15) Uani 1 1 d U . .
H44 H 0.9680 0.6902 -0.1105 0.041 Uiso 1 1 calc R . .
C45 C 0.8617(5) 0.8172(4) -0.0923(3) 0.0401(16) Uani 1 1 d U . .
H45 H 0.8653 0.8603 -0.1354 0.048 Uiso 1 1 calc R . .
C46 C 0.7928(4) 0.8580(4) -0.0443(3) 0.0318(14) Uani 1 1 d U . .
C47 C 0.7222(5) 0.9593(4) -0.0594(3) 0.0462(18) Uani 1 1 d U . .
H47 H 0.7219 1.0048 -0.1021 0.055 Uiso 1 1 calc R . .
C48 C 0.6548(5) 0.9904(4) -0.0118(3) 0.0503(19) Uani 1 1 d U . .
H48 H 0.6030 1.0568 -0.0231 0.060 Uiso 1 1 calc R . .
C49 C 0.6584(5) 0.9288(4) 0.0537(3) 0.0489(18) Uani 1 1 d U . .
H49 H 0.6093 0.9543 0.0854 0.059 Uiso 1 1 calc R . .
C50 C 0.7311(4) 0.8325(4) 0.0727(3) 0.0326(14) Uani 1 1 d U . .
C51 C 0.7965(4) 0.7923(4) 0.0213(3) 0.0254(13) Uani 1 1 d U . .
C52 C 0.8633(4) 0.6885(4) 0.0311(3) 0.0271(13) Uani 1 1 d U . .
H52 H 0.8656 0.6430 0.0741 0.033 Uiso 1 1 calc R . .
C53 C 0.6913(5) 0.7934(4) 0.1942(3) 0.0370(15) Uani 1 1 d U . .
N12A N 0.7338(4) 0.7229(4) 0.2518(2) 0.0517(16) Uani 0.399(8) 1 d P A 1
H12A H 0.7881 0.6691 0.2482 0.062 Uiso 0.399(8) 1 calc PR A 1
C54A C 0.6953(12) 0.7282(15) 0.3235(10) 0.059(2) Uani 0.399(8) 1 d PDU A 1
H54A H 0.6177 0.7700 0.3217 0.071 Uiso 0.399(8) 1 calc PR A 1
H54B H 0.7033 0.6584 0.3522 0.071 Uiso 0.399(8) 1 calc PR A 1
C55A C 0.7723(11) 0.7799(14) 0.3499(10) 0.087(4) Uani 0.399(8) 1 d PDU A 1
H55A H 0.7662 0.8465 0.3174 0.105 Uiso 0.399(8) 1 calc PR A 1
H55B H 0.7454 0.7957 0.3932 0.105 Uiso 0.399(8) 1 calc PR A 1
C56A C 0.8891(12) 0.7222(16) 0.3612(8) 0.084(4) Uani 0.399(8) 1 d PDU A 1
H56A H 0.9090 0.6867 0.3239 0.101 Uiso 0.399(8) 1 calc PR A 1
H56B H 0.9315 0.7730 0.3569 0.101 Uiso 0.399(8) 1 calc PR A 1
C57A C 0.926(2) 0.646(2) 0.4240(11) 0.146(6) Uani 0.399(8) 1 d PDU A 1
H57A H 0.8824 0.6686 0.4606 0.219 Uiso 0.399(8) 1 calc PR A 1
H57B H 1.0039 0.6389 0.4343 0.219 Uiso 0.399(8) 1 calc PR A 1
H57C H 0.9182 0.5798 0.4198 0.219 Uiso 0.399(8) 1 calc PR A 1
N12B N 0.7338(4) 0.7229(4) 0.2518(2) 0.0517(16) Uani 0.601(8) 1 d P A 2
H12B H 0.7826 0.6646 0.2499 0.062 Uiso 0.601(8) 1 calc PR A 2
C54B C 0.7003(10) 0.7420(12) 0.3156(7) 0.059(2) Uani 0.601(8) 1 d PDU A 2
H54C H 0.6506 0.7001 0.3341 0.071 Uiso 0.601(8) 1 calc PR A 2
H54D H 0.6588 0.8156 0.3094 0.071 Uiso 0.601(8) 1 calc PR A 2
C55B C 0.7983(11) 0.7162(10) 0.3663(7) 0.087(4) Uani 0.601(8) 1 d PDU A 2
H55C H 0.8445 0.7616 0.3474 0.105 Uiso 0.601(8) 1 calc PR A 2
H55D H 0.7691 0.7360 0.4081 0.105 Uiso 0.601(8) 1 calc PR A 2
C56B C 0.8701(10) 0.6117(10) 0.3860(6) 0.084(4) Uani 0.601(8) 1 d PDU A 2
H56C H 0.8254 0.5654 0.4057 0.101 Uiso 0.601(8) 1 calc PR A 2
H56D H 0.9010 0.5910 0.3448 0.101 Uiso 0.601(8) 1 calc PR A 2
C57B C 0.9595(14) 0.5957(10) 0.4338(6) 0.146(6) Uani 0.601(8) 1 d PDU A 2
H57D H 0.9937 0.6519 0.4207 0.219 Uiso 0.601(8) 1 calc PR A 2
H57E H 1.0142 0.5298 0.4342 0.219 Uiso 0.601(8) 1 calc PR A 2
H57F H 0.9317 0.5945 0.4790 0.219 Uiso 0.601(8) 1 calc PR A 2
O8 O 0.3249(5) 0.7905(4) 0.1665(3) 0.0794(17) Uani 1 1 d U B 2
O9 O 0.2686(4) 0.9101(4) 0.2206(3) 0.0714(15) Uani 1 1 d U B 2
N13 N 0.3260(5) 0.8248(5) 0.2171(3) 0.0573(16) Uani 1 1 d . B 2
C58 C 0.4035(6) 0.7618(6) 0.2738(3) 0.066(2) Uani 1 1 d U B 2
H58A H 0.4774 0.7673 0.2635 0.099 Uiso 1 1 calc R B 2
H58B H 0.4034 0.6896 0.2810 0.099 Uiso 1 1 calc R B 2
H58C H 0.3814 0.7862 0.3148 0.099 Uiso 1 1 calc R B 2
O10 O 0.4281(5) 0.4836(5) 0.2809(3) 0.117(3) Uani 1 1 d U C 2
O11 O 0.4476(6) 0.3166(6) 0.2994(4) 0.129(3) Uani 1 1 d U C 2
N14 N 0.4748(7) 0.3953(8) 0.3055(4) 0.106(3) Uani 1 1 d . C 2
C59 C 0.5765(7) 0.3780(9) 0.3484(4) 0.114(4) Uani 1 1 d U C 2
H59A H 0.5858 0.4446 0.3512 0.170 Uiso 1 1 calc R C 2
H59B H 0.6404 0.3399 0.3281 0.170 Uiso 1 1 calc R C 2
H59C H 0.5700 0.3380 0.3939 0.170 Uiso 1 1 calc R C 2
O12 O 0.7596(6) 0.1234(7) 0.3750(3) 0.127(3) Uani 1 1 d U D 2
O13 O 0.7757(8) -0.0369(7) 0.4048(4) 0.174(4) Uani 1 1 d U D 2
N15 N 0.7211(7) 0.0550(8) 0.3836(4) 0.113(3) Uani 1 1 d . D 2
C60 C 0.6054(9) 0.0723(8) 0.3733(5) 0.114(4) Uani 1 1 d U D 2
H60A H 0.5673 0.1003 0.4099 0.171 Uiso 1 1 calc R D 2
H60B H 0.5904 0.0070 0.3730 0.171 Uiso 1 1 calc R D 2
H60C H 0.5793 0.1216 0.3298 0.171 Uiso 1 1 calc R D 2
F1 F 0.7189(4) 0.1189(5) 0.5969(3) 0.143(2) Uani 1 1 d U E 2
F2 F 0.5456(3) 0.1276(4) 0.5939(2) 0.0938(17) Uani 1 1 d U E 2
F3 F 0.6160(3) 0.2212(3) 0.5084(2) 0.0782(14) Uani 1 1 d U E 2
F4 F 0.6609(8) 0.0542(5) 0.5275(3) 0.188(3) Uani 1 1 d U E 2
B1 B 0.6336(6) 0.1336(6) 0.5556(4) 0.045(2) Uani 1 1 d . E 2
S1 S 0.94317(11) 0.47866(10) 0.21473(6) 0.0269(3) Uani 1 1 d . F 2
O4 O 0.8706(3) 0.4470(4) 0.26685(19) 0.0555(13) Uani 1 1 d U F 2
O5 O 0.9339(3) 0.4315(3) 0.15836(19) 0.0435(11) Uani 1 1 d U F 2
O6 O 0.9089(3) 0.5919(3) 0.1910(2) 0.0469(12) Uani 1 1 d U F 2
O7 O 1.0581(3) 0.4468(3) 0.24176(18) 0.0352(10) Uani 1 1 d U F 2

loop_
_atom_site_aniso_label
_atom_site_aniso_U_11
_atom_site_aniso_U_22
_atom_site_aniso_U_33
_atom_site_aniso_U_23
_atom_site_aniso_U_13
_atom_site_aniso_U_12
Pt1 0.01995(11) 0.02227(10) 0.02399(10) -0.00262(8) 0.00092(8) -0.00131(8)
O1 0.029(2) 0.035(2) 0.049(2) -0.0093(18) -0.0052(18) -0.0072(17)
O2 0.040(2) 0.029(2) 0.073(3) -0.008(2) -0.008(2) -0.0100(19)
N1 0.026(2) 0.034(2) 0.032(2) -0.015(2) 0.0063(19) -0.009(2)
N2 0.025(2) 0.025(2) 0.023(2) 0.0004(18) 0.0015(18) -0.0057(19)
N3 0.023(2) 0.024(2) 0.022(2) -0.0027(18) 0.0002(18) -0.0032(18)
N4 0.024(2) 0.025(2) 0.053(3) -0.004(2) -0.010(2) -0.005(2)
N5 0.027(2) 0.025(2) 0.043(3) -0.007(2) -0.007(2) -0.001(2)
N6 0.019(2) 0.028(2) 0.021(2) -0.0003(18) 0.0012(17) -0.0026(18)
N7 0.031(2) 0.024(2) 0.040(3) -0.004(2) -0.005(2) -0.008(2)
N8 0.053(3) 0.026(2) 0.049(3) 0.000(2) -0.013(3) -0.012(2)
C1 0.032(3) 0.051(4) 0.042(3) -0.014(3) 0.008(3) -0.005(3)
C2 0.045(4) 0.068(4) 0.069(4) -0.037(4) 0.026(3) -0.008(3)
C3 0.092(5) 0.077(4) 0.078(4) -0.048(4) 0.056(4) -0.052(4)
C4 0.117(6) 0.052(4) 0.064(4) -0.014(3) 0.044(4) -0.042(4)
C5 0.062(4) 0.031(3) 0.038(3) -0.003(3) 0.022(3) -0.013(3)
C6 0.026(3) 0.030(3) 0.039(3) 0.001(3) 0.005(2) 0.002(2)
C7 0.034(3) 0.029(3) 0.043(3) -0.005(3) 0.006(3) 0.004(3)
C8 0.033(3) 0.044(3) 0.034(3) -0.010(3) 0.012(2) -0.005(3)
C9 0.049(4) 0.039(3) 0.050(4) 0.002(3) 0.024(3) 0.005(3)
C10 0.045(4) 0.026(3) 0.035(3) -0.005(3) 0.004(3) 0.001(3)
C11 0.027(3) 0.023(3) 0.033(3) -0.007(2) 0.004(2) 0.002(2)
C12 0.037(3) 0.019(3) 0.035(3) -0.008(2) 0.001(2) -0.002(2)
C13 0.032(3) 0.024(3) 0.030(3) -0.010(2) 0.000(2) 0.000(2)
C14 0.041(3) 0.022(3) 0.065(4) -0.017(3) -0.007(3) -0.004(3)
C15 0.036(3) 0.033(3) 0.065(4) -0.014(3) -0.010(3) -0.007(3)
C16 0.034(3) 0.027(3) 0.046(3) -0.013(3) -0.008(3) -0.005(2)
C17 0.032(3) 0.021(3) 0.033(3) -0.004(2) -0.004(2) -0.004(2)
C18 0.027(3) 0.017(2) 0.023(2) -0.005(2) -0.001(2) -0.002(2)
C19 0.021(3) 0.022(3) 0.028(3) -0.006(2) 0.005(2) 0.000(2)
C20 0.019(3) 0.030(3) 0.031(3) -0.005(2) 0.004(2) 0.000(2)
C21 0.023(3) 0.027(3) 0.038(3) -0.004(2) 0.001(2) 0.003(2)
C22 0.026(3) 0.030(3) 0.039(3) -0.002(2) 0.004(2) -0.006(2)
C23 0.039(3) 0.022(3) 0.031(3) -0.004(2) 0.001(2) -0.002(2)
C24 0.040(3) 0.033(3) 0.042(3) -0.010(3) 0.003(3) -0.001(3)
C25 0.027(3) 0.040(3) 0.028(3) 0.011(3) -0.004(2) -0.005(3)
C26 0.032(3) 0.043(3) 0.030(3) -0.001(3) -0.004(2) -0.008(3)
C27 0.021(3) 0.045(3) 0.034(3) -0.011(3) 0.004(2) -0.007(2)
C28 0.023(3) 0.047(3) 0.036(3) -0.011(3) 0.003(2) -0.009(3)
C29 0.033(3) 0.047(3) 0.051(3) -0.022(3) 0.002(3) -0.012(3)
C30 0.025(3) 0.035(3) 0.051(3) -0.014(3) 0.003(3) -0.005(2)
C31 0.027(3) 0.031(3) 0.033(3) -0.014(2) 0.006(2) -0.005(2)
C32 0.020(3) 0.036(3) 0.026(3) -0.009(2) 0.001(2) -0.001(2)
C33 0.019(3) 0.028(3) 0.028(3) -0.008(2) 0.001(2) 0.000(2)
C34 0.033(3) 0.033(3) 0.045(3) -0.008(3) 0.007(3) -0.005(3)
C35 0.046(4) 0.024(3) 0.043(3) 0.001(3) 0.002(3) -0.006(3)
C36 0.032(3) 0.031(3) 0.047(3) -0.009(3) -0.005(3) -0.007(3)
C37 0.056(4) 0.030(3) 0.045(3) -0.002(3) 0.003(3) -0.011(3)
C38 0.079(5) 0.034(3) 0.060(4) 0.003(3) 0.004(4) -0.013(3)
Pt2 0.01781(14) 0.01695(13) 0.02844(15) -0.00414(12) 0.00043(11) -0.00061(11)
O3 0.036(2) 0.037(2) 0.063(3) -0.021(2) 0.008(2) 0.0009(19)
N9 0.022(2) 0.0123(19) 0.031(2) -0.0074(18) 0.0004(18) 0.0039(17)
N10 0.020(2) 0.023(2) 0.030(2) -0.0058(19) 0.0064(18) -0.0018(18)
N11 0.030(3) 0.021(2) 0.048(3) -0.019(2) -0.001(2) 0.005(2)
C39 0.022(3) 0.029(3) 0.031(3) -0.001(2) -0.001(2) -0.004(2)
C40 0.034(3) 0.034(3) 0.034(3) -0.007(3) -0.007(3) -0.003(3)
C41 0.032(3) 0.036(3) 0.054(4) -0.013(3) -0.005(3) -0.011(3)
C42 0.028(3) 0.037(3) 0.044(3) -0.014(3) 0.010(2) -0.013(2)
C43 0.026(3) 0.021(2) 0.026(3) -0.009(2) 0.008(2) -0.002(2)
C44 0.030(3) 0.030(3) 0.040(3) -0.003(3) 0.005(2) -0.009(2)
C45 0.042(3) 0.027(3) 0.043(3) 0.002(3) 0.005(3) -0.006(3)
C46 0.033(3) 0.019(3) 0.044(3) -0.006(2) -0.004(3) -0.009(2)
C47 0.055(4) 0.028(3) 0.046(4) -0.003(3) -0.006(3) 0.001(3)
C48 0.051(4) 0.025(3) 0.061(4) -0.008(3) -0.011(3) 0.010(3)
C49 0.054(4) 0.032(3) 0.050(4) -0.017(3) -0.010(3) 0.011(3)
C50 0.028(3) 0.023(3) 0.041(3) -0.010(2) -0.008(2) 0.005(2)
C51 0.021(3) 0.017(2) 0.038(3) -0.010(2) -0.009(2) -0.002(2)
C52 0.021(3) 0.024(3) 0.038(3) -0.008(2) -0.002(2) -0.008(2)
C53 0.030(3) 0.032(3) 0.050(3) -0.019(3) 0.002(3) -0.002(3)
N12A 0.047(3) 0.053(3) 0.043(3) -0.020(3) 0.004(2) 0.011(3)
C54A 0.057(4) 0.060(5) 0.051(4) -0.013(4) 0.013(4) -0.002(4)
C55A 0.092(7) 0.114(10) 0.056(5) -0.035(6) 0.022(5) -0.019(7)
C56A 0.062(6) 0.120(8) 0.059(6) -0.035(6) 0.008(5) 0.002(6)
C57A 0.127(10) 0.183(12) 0.118(8) -0.065(8) 0.042(7) -0.005(9)
N12B 0.047(3) 0.053(3) 0.043(3) -0.020(3) 0.004(2) 0.011(3)
C54B 0.057(4) 0.060(5) 0.051(4) -0.013(4) 0.013(4) -0.002(4)
C55B 0.092(7) 0.114(10) 0.056(5) -0.035(6) 0.022(5) -0.019(7)
C56B 0.062(6) 0.120(8) 0.059(6) -0.035(6) 0.008(5) 0.002(6)
C57B 0.127(10) 0.183(12) 0.118(8) -0.065(8) 0.042(7) -0.005(9)
O8 0.088(4) 0.093(4) 0.066(3) -0.041(3) 0.020(3) -0.022(3)
O9 0.081(3) 0.058(3) 0.083(3) -0.027(3) 0.032(3) -0.025(3)
N13 0.056(4) 0.069(4) 0.057(3) -0.033(3) 0.022(3) -0.021(3)
C58 0.047(4) 0.094(5) 0.060(4) -0.020(4) 0.000(3) -0.024(4)
O10 0.100(4) 0.087(4) 0.116(5) 0.025(4) 0.060(4) 0.008(4)
O11 0.121(6) 0.137(6) 0.134(6) -0.046(5) 0.026(5) -0.033(5)
N14 0.087(6) 0.144(8) 0.069(5) -0.014(5) 0.038(4) -0.016(6)
C59 0.089(6) 0.201(9) 0.054(5) -0.005(6) 0.004(5) -0.069(6)
O12 0.112(5) 0.227(7) 0.081(4) -0.073(4) 0.032(3) -0.083(5)
O13 0.181(8) 0.169(7) 0.107(5) -0.038(5) 0.000(5) 0.061(6)
N15 0.087(6) 0.159(8) 0.060(4) -0.058(5) -0.014(4) 0.044(6)
C60 0.117(8) 0.107(7) 0.106(7) -0.012(6) -0.018(6) -0.022(6)
F1 0.068(3) 0.224(5) 0.094(3) 0.085(4) -0.038(3) -0.072(3)
F2 0.049(3) 0.124(4) 0.075(3) 0.033(3) -0.005(2) -0.016(3)
F3 0.051(2) 0.064(3) 0.088(3) 0.027(2) 0.002(2) -0.003(2)
F4 0.352(9) 0.081(4) 0.142(5) -0.051(4) 0.092(6) -0.065(5)
B1 0.044(4) 0.038(4) 0.033(4) 0.014(3) -0.005(3) 0.002(3)
S1 0.0262(7) 0.0252(7) 0.0253(6) -0.0033(6) -0.0013(5) -0.0027(6)
O4 0.041(2) 0.092(3) 0.032(2) -0.002(2) 0.0028(19) -0.027(2)
O5 0.035(2) 0.053(2) 0.049(2) -0.0308(19) 0.0008(18) -0.0073(19)
O6 0.040(2) 0.023(2) 0.070(3) -0.005(2) -0.013(2) 0.0005(18)
O7 0.029(2) 0.033(2) 0.035(2) -0.0025(17) -0.0101(17) 0.0008(17)

loop_
_atom_type_symbol
_atom_type_description
_atom_type_scat_dispersion_real
_atom_type_scat_dispersion_imag
_atom_type_scat_source
C C 0.0033 0.0016 'International Tables Vol C Tables 4.2.6.8 and 6.1.1.4'
H H 0.0000 0.0000 'International Tables Vol C Tables 4.2.6.8 and 6.1.1.4'
B B 0.0013 0.0007 'International Tables Vol C Tables 4.2.6.8 and 6.1.1.4'
F F 0.0171 0.0103 'International Tables Vol C Tables 4.2.6.8 and 6.1.1.4'
N N 0.0061 0.0033 'International Tables Vol C Tables 4.2.6.8 and 6.1.1.4'
O O 0.0106 0.0060 'International Tables Vol C Tables 4.2.6.8 and 6.1.1.4'
Pt Pt -1.7033 8.3905 'International Tables Vol C Tables 4.2.6.8 and 6.1.1.4'
S S 0.1246 0.1234 'International Tables Vol C Tables 4.2.6.8 and 6.1.1.4'

loop_
_geom_angle_atom_site_label_1
_geom_angle_atom_site_label_2
_geom_angle_atom_site_label_3
_geom_angle
_geom_angle_site_symmetry_1
_geom_angle_site_symmetry_3
_geom_angle_publ_flag
N6 Pt1 N1 88.32(17) . . ?
N6 Pt1 N2 90.23(17) . . ?
N1 Pt1 N2 177.45(16) . . ?
N6 Pt1 N3 175.45(15) . . ?
N1 Pt1 N3 89.71(17) . . ?
N2 Pt1 N3 91.89(17) . . ?
C5 N1 C1 119.6(5) . . ?
C5 N1 Pt1 119.2(4) . . ?
C1 N1 Pt1 121.2(4) . . ?
C10 N2 C6 119.6(5) . . ?
C10 N2 Pt1 121.0(3) . . ?
C6 N2 Pt1 119.3(3) . . ?
C19 N3 C11 119.8(5) . . ?
C19 N3 Pt1 118.1(4) . . ?
C11 N3 Pt1 121.8(3) . . ?
C20 N4 C17 129.9(5) . . ?
C20 N4 H904 115.0 . . ?
C17 N4 H904 115.0 . . ?
C20 N5 C21 121.8(4) . . ?
C20 N5 H905 119.1 . . ?
C21 N5 H905 119.1 . . ?
C33 N6 C25 118.5(5) . . ?
C33 N6 Pt1 116.7(3) . . ?
C25 N6 Pt1 124.7(4) . . ?
C34 N7 C31 127.4(5) . . ?
C34 N7 H907 116.3 . . ?
C31 N7 H907 116.3 . . ?
C34 N8 C35 123.0(5) . . ?
C34 N8 H908 118.5 . . ?
C35 N8 H908 118.5 . . ?
N1 C1 C2 120.8(6) . . ?
N1 C1 H1 119.6 . . ?
C2 C1 H1 119.6 . . ?
C1 C2 C3 119.8(6) . . ?
C1 C2 H2 120.1 . . ?
C3 C2 H2 120.1 . . ?
C2 C3 C4 120.0(7) . . ?
C2 C3 H3 120.0 . . ?
C4 C3 H3 120.0 . . ?
C3 C4 C5 117.8(6) . . ?
C3 C4 H4 121.1 . . ?
C5 C4 H4 121.1 . . ?
N1 C5 C4 122.0(6) . . ?
N1 C5 H5 119.0 . . ?
C4 C5 H5 119.0 . . ?
N2 C6 C7 121.2(5) . . ?
N2 C6 H6 119.4 . . ?
C7 C6 H6 119.4 . . ?
C8 C7 C6 119.7(5) . . ?
C8 C7 H7 120.2 . . ?
C6 C7 H7 120.2 . . ?
C7 C8 C9 118.9(5) . . ?
C7 C8 H8 120.6 . . ?
C9 C8 H8 120.6 . . ?
C8 C9 C10 119.3(5) . . ?
C8 C9 H9 120.4 . . ?
C10 C9 H9 120.4 . . ?
N2 C10 C9 121.3(5) . . ?
N2 C10 H10 119.3 . . ?
C9 C10 H10 119.3 . . ?
C12 C11 N3 120.8(5) . . ?
C12 C11 H11 119.6 . . ?
N3 C11 H11 119.6 . . ?
C11 C12 C13 121.8(5) . . ?
C11 C12 H12 119.1 . . ?
C13 C12 H12 119.1 . . ?
C14 C13 C12 123.4(5) . . ?
C14 C13 C18 119.9(5) . . ?
C12 C13 C18 116.7(5) . . ?
C15 C14 C13 119.9(5) . . ?
C15 C14 H14 120.1 . . ?
C13 C14 H14 120.1 . . ?
C14 C15 C16 121.3(6) . . ?
C14 C15 H15 119.4 . . ?
C16 C15 H15 119.4 . . ?
C17 C16 C15 121.0(5) . . ?
C17 C16 H16 119.5 . . ?
C15 C16 H16 119.5 . . ?
C16 C17 N4 122.2(5) . . ?
C16 C17 C18 118.6(5) . . ?
N4 C17 C18 119.3(5) . . ?
C19 C18 C17 123.4(5) . . ?
C19 C18 C13 117.1(4) . . ?
C17 C18 C13 119.4(5) . . ?
N3 C19 C18 123.8(5) . . ?
N3 C19 H19 118.1 . . ?
C18 C19 H19 118.1 . . ?
O1 C20 N5 123.7(5) . . ?
O1 C20 N4 123.5(5) . . ?
N5 C20 N4 112.8(5) . . ?
N5 C21 C22 112.5(4) . . ?
N5 C21 H21A 109.1 . . ?
C22 C21 H21A 109.1 . . ?
N5 C21 H21B 109.1 . . ?
C22 C21 H21B 109.1 . . ?
H21A C21 H21B 107.8 . . ?
C23 C22 C21 114.2(4) . . ?
C23 C22 H22A 108.7 . . ?
C21 C22 H22A 108.7 . . ?
C23 C22 H22B 108.7 . . ?
C21 C22 H22B 108.7 . . ?
H22A C22 H22B 107.6 . . ?
C22 C23 C24 111.9(4) . . ?
C22 C23 H23A 109.2 . . ?
C24 C23 H23A 109.2 . . ?
C22 C23 H23B 109.2 . . ?
C24 C23 H23B 109.2 . . ?
H23A C23 H23B 107.9 . . ?
C23 C24 H24A 109.5 . . ?
C23 C24 H24B 109.5 . . ?
H24A C24 H24B 109.5 . . ?
C23 C24 H24C 109.5 . . ?
H24A C24 H24C 109.5 . . ?
H24B C24 H24C 109.5 . . ?
C26 C25 N6 121.4(5) . . ?
C26 C25 H25 119.3 . . ?
N6 C25 H25 119.3 . . ?
C25 C26 C27 121.8(5) . . ?
C25 C26 H26 119.1 . . ?
C27 C26 H26 119.1 . . ?
C28 C27 C26 124.0(5) . . ?
C28 C27 C32 119.6(5) . . ?
C26 C27 C32 116.4(5) . . ?
C29 C28 C27 119.2(5) . . ?
C29 C28 H28 120.4 . . ?
C27 C28 H28 120.4 . . ?
C28 C29 C30 122.2(6) . . ?
C28 C29 H29 118.9 . . ?
C30 C29 H29 118.9 . . ?
C31 C30 C29 121.1(5) . . ?
C31 C30 H30 119.4 . . ?
C29 C30 H30 119.4 . . ?
C30 C31 N7 123.7(5) . . ?
C30 C31 C32 118.5(5) . . ?
N7 C31 C32 117.8(5) . . ?
C33 C32 C27 116.8(5) . . ?
C33 C32 C31 123.9(4) . . ?
C27 C32 C31 119.3(5) . . ?
N6 C33 C32 125.1(4) . . ?
N6 C33 H33 117.4 . . ?
C32 C33 H33 117.4 . . ?
O2 C34 N8 123.3(5) . . ?
O2 C34 N7 123.4(5) . . ?
N8 C34 N7 113.3(5) . . ?
N8 C35 C36 113.1(5) . . ?
N8 C35 H35A 109.0 . . ?
C36 C35 H35A 109.0 . . ?
N8 C35 H35B 109.0 . . ?
C36 C35 H35B 109.0 . . ?
H35A C35 H35B 107.8 . . ?
C35 C36 C37 113.4(5) . . ?
C35 C36 H36A 108.9 . . ?
C37 C36 H36A 108.9 . . ?
C35 C36 H36B 108.9 . . ?
C37 C36 H36B 108.9 . . ?
H36A C36 H36B 107.7 . . ?
C38 C37 C36 112.8(5) . . ?
C38 C37 H37A 109.0 . . ?
C36 C37 H37A 109.0 . . ?
C38 C37 H37B 109.0 . . ?
C36 C37 H37B 109.0 . . ?
H37A C37 H37B 107.8 . . ?
C37 C38 H38A 109.5 . . ?
C37 C38 H38B 109.5 . . ?
H38A C38 H38B 109.5 . . ?
C37 C38 H38C 109.5 . . ?
H38A C38 H38C 109.5 . . ?
H38B C38 H38C 109.5 . . ?
N9 Pt2 N9 180.0(3) 2_765 . ?
N9 Pt2 N10 91.37(16) 2_765 2_765 ?
N9 Pt2 N10 88.63(16) . 2_765 ?
N9 Pt2 N10 88.63(16) 2_765 . ?
N9 Pt2 N10 91.37(16) . . ?
N10 Pt2 N10 180.0 2_765 . ?
C43 N9 C39 118.2(5) . . ?
C43 N9 Pt2 121.3(3) . . ?
C39 N9 Pt2 120.5(4) . . ?
C52 N10 C44 119.6(4) . . ?
C52 N10 Pt2 120.3(3) . . ?
C44 N10 Pt2 120.0(4) . . ?
C53 N11 C50 128.5(4) . . ?
C53 N11 H11A 115.8 . . ?
C50 N11 H11A 115.8 . . ?
N9 C39 C40 122.8(5) . . ?
N9 C39 H39 118.6 . . ?
C40 C39 H39 118.6 . . ?
C39 C40 C41 119.0(5) . . ?
C39 C40 H40 120.5 . . ?
C41 C40 H40 120.5 . . ?
C40 C41 C42 118.8(5) . . ?
C40 C41 H41 120.6 . . ?
C42 C41 H41 120.6 . . ?
C43 C42 C41 118.4(5) . . ?
C43 C42 H42 120.8 . . ?
C41 C42 H42 120.8 . . ?
N9 C43 C42 122.7(5) . . ?
N9 C43 H43 118.7 . . ?
C42 C43 H43 118.7 . . ?
N10 C44 C45 121.7(5) . . ?
N10 C44 H44 119.2 . . ?
C45 C44 H44 119.2 . . ?
C44 C45 C46 120.5(5) . . ?
C44 C45 H45 119.7 . . ?
C46 C45 H45 119.7 . . ?
C47 C46 C45 122.4(5) . . ?
C47 C46 C51 120.1(5) . . ?
C45 C46 C51 117.5(5) . . ?
C48 C47 C46 118.6(6) . . ?
C48 C47 H47 120.7 . . ?
C46 C47 H47 120.7 . . ?
C47 C48 C49 122.6(5) . . ?
C47 C48 H48 118.7 . . ?
C49 C48 H48 118.7 . . ?
C50 C49 C48 121.2(6) . . ?
C50 C49 H49 119.4 . . ?
C48 C49 H49 119.4 . . ?
C49 C50 N11 123.6(5) . . ?
C49 C50 C51 117.8(5) . . ?
N11 C50 C51 118.5(4) . . ?
C52 C51 C46 116.8(5) . . ?
C52 C51 C50 124.0(5) . . ?
C46 C51 C50 119.2(4) . . ?
N10 C52 C51 123.6(5) . . ?
N10 C52 H52 118.2 . . ?
C51 C52 H52 118.2 . . ?
O3 C53 N12A 122.9(6) . . ?
O3 C53 N11 123.7(5) . . ?
N12A C53 N11 113.4(5) . . ?
C53 N12A C54A 125.6(8) . . ?
C53 N12A H12A 117.2 . . ?
C54A N12A H12A 117.2 . . ?
C55A C54A N12A 103.3(13) . . ?
C55A C54A H54A 111.1 . . ?
N12A C54A H54A 111.1 . . ?
C55A C54A H54B 111.1 . . ?
N12A C54A H54B 111.1 . . ?
H54A C54A H54B 109.1 . . ?
C56A C55A C54A 117.2(15) . . ?
C56A C55A H55A 108.0 . . ?
C54A C55A H55A 108.0 . . ?
C56A C55A H55B 108.0 . . ?
C54A C55A H55B 108.0 . . ?
H55A C55A H55B 107.2 . . ?
C57A C56A C55A 119.1(17) . . ?
C57A C56A H56A 107.5 . . ?
C55A C56A H56A 107.5 . . ?
C57A C56A H56B 107.5 . . ?
C55A C56A H56B 107.5 . . ?
H56A C56A H56B 107.0 . . ?
C55B C54B H54C 109.2 . . ?
C55B C54B H54D 109.2 . . ?
H54C C54B H54D 107.9 . . ?
C56B C55B C54B 120.1(12) . . ?
C56B C55B H55C 107.3 . . ?
C54B C55B H55C 107.3 . . ?
C56B C55B H55D 107.3 . . ?
C54B C55B H55D 107.3 . . ?
H55C C55B H55D 106.9 . . ?
C57B C56B C55B 115.7(12) . . ?
C57B C56B H56C 108.4 . . ?
C55B C56B H56C 108.4 . . ?
C57B C56B H56D 108.4 . . ?
C55B C56B H56D 108.4 . . ?
H56C C56B H56D 107.4 . . ?
C56B C57B H57D 109.5 . . ?
C56B C57B H57E 109.5 . . ?
H57D C57B H57E 109.5 . . ?
C56B C57B H57F 109.5 . . ?
H57D C57B H57F 109.5 . . ?
H57E C57B H57F 109.5 . . ?
O9 N13 O8 122.8(6) . . ?
O9 N13 C58 119.3(6) . . ?
O8 N13 C58 117.8(6) . . ?
N13 C58 H58A 109.5 . . ?
N13 C58 H58B 109.5 . . ?
H58A C58 H58B 109.5 . . ?
N13 C58 H58C 109.5 . . ?
H58A C58 H58C 109.5 . . ?
H58B C58 H58C 109.5 . . ?
O10 N14 O11 127.5(10) . . ?
O10 N14 C59 114.9(11) . . ?
O11 N14 C59 117.6(9) . . ?
N14 C59 H59A 109.5 . . ?
N14 C59 H59B 109.5 . . ?
H59A C59 H59B 109.5 . . ?
N14 C59 H59C 109.5 . . ?
H59A C59 H59C 109.5 . . ?
H59B C59 H59C 109.5 . . ?
O12 N15 O13 123.1(10) . . ?
O12 N15 C60 121.2(9) . . ?
O13 N15 C60 115.5(11) . . ?
N15 C60 H60A 109.5 . . ?
N15 C60 H60B 109.5 . . ?
H60A C60 H60B 109.5 . . ?
N15 C60 H60C 109.5 . . ?
H60A C60 H60C 109.5 . . ?
H60B C60 H60C 109.5 . . ?
F4 B1 F1 104.1(7) . . ?
F4 B1 F3 110.1(6) . . ?
F1 B1 F3 111.7(7) . . ?
F4 B1 F2 108.9(7) . . ?
F1 B1 F2 108.0(6) . . ?
F3 B1 F2 113.6(6) . . ?
O5 S1 O4 108.1(3) . . ?
O5 S1 O6 109.8(2) . . ?
O4 S1 O6 109.5(3) . . ?
O5 S1 O7 110.3(2) . . ?
O4 S1 O7 111.3(2) . . ?
O6 S1 O7 107.8(2) . . ?

loop_
_geom_bond_atom_site_label_1
_geom_bond_atom_site_label_2
_geom_bond_distance
_geom_bond_site_symmetry_2
_geom_bond_publ_flag
Pt1 N6 2.011(4) . ?
Pt1 N1 2.013(4) . ?
Pt1 N2 2.032(4) . ?
Pt1 N3 2.035(4) . ?
O1 C20 1.225(6) . ?
O2 C34 1.222(7) . ?
N1 C5 1.337(7) . ?
N1 C1 1.359(7) . ?
N2 C10 1.327(6) . ?
N2 C6 1.338(6) . ?
N3 C19 1.314(6) . ?
N3 C11 1.372(6) . ?
N4 C20 1.384(6) . ?
N4 C17 1.388(7) . ?
N4 H904 0.8800 . ?
N5 C20 1.357(7) . ?
N5 C21 1.467(6) . ?
N5 H905 0.8800 . ?
N6 C33 1.320(6) . ?
N6 C25 1.364(6) . ?
N7 C34 1.378(7) . ?
N7 C31 1.399(6) . ?
N7 H907 0.8800 . ?
N8 C34 1.358(7) . ?
N8 C35 1.452(7) . ?
N8 H908 0.8800 . ?
C1 C2 1.362(9) . ?
C1 H1 0.9500 . ?
C2 C3 1.372(9) . ?
C2 H2 0.9500 . ?
C3 C4 1.385(10) . ?
C3 H3 0.9500 . ?
C4 C5 1.385(9) . ?
C4 H4 0.9500 . ?
C5 H5 0.9500 . ?
C6 C7 1.373(8) . ?
C6 H6 0.9500 . ?
C7 C8 1.365(8) . ?
C7 H7 0.9500 . ?
C8 C9 1.371(8) . ?
C8 H8 0.9500 . ?
C9 C10 1.383(8) . ?
C9 H9 0.9500 . ?
C10 H10 0.9500 . ?
C11 C12 1.338(8) . ?
C11 H11 0.9500 . ?
C12 C13 1.426(7) . ?
C12 H12 0.9500 . ?
C13 C14 1.400(8) . ?
C13 C18 1.428(7) . ?
C14 C15 1.359(8) . ?
C14 H14 0.9500 . ?
C15 C16 1.409(8) . ?
C15 H15 0.9500 . ?
C16 C17 1.378(8) . ?
C16 H16 0.9500 . ?
C17 C18 1.428(7) . ?
C18 C19 1.402(7) . ?
C19 H19 0.9500 . ?
C21 C22 1.523(7) . ?
C21 H21A 0.9900 . ?
C21 H21B 0.9900 . ?
C22 C23 1.496(6) . ?
C22 H22A 0.9900 . ?
C22 H22B 0.9900 . ?
C23 C24 1.518(7) . ?
C23 H23A 0.9900 . ?
C23 H23B 0.9900 . ?
C24 H24A 0.9800 . ?
C24 H24B 0.9800 . ?
C24 H24C 0.9800 . ?
C25 C26 1.352(8) . ?
C25 H25 0.9500 . ?
C26 C27 1.415(8) . ?
C26 H26 0.9500 . ?
C27 C28 1.411(8) . ?
C27 C32 1.441(7) . ?
C28 C29 1.361(8) . ?
C28 H28 0.9500 . ?
C29 C30 1.410(8) . ?
C29 H29 0.9500 . ?
C30 C31 1.369(8) . ?
C30 H30 0.9500 . ?
C31 C32 1.441(7) . ?
C32 C33 1.391(8) . ?
C33 H33 0.9500 . ?
C35 C36 1.500(8) . ?
C35 H35A 0.9900 . ?
C35 H35B 0.9900 . ?
C36 C37 1.526(7) . ?
C36 H36A 0.9900 . ?
C36 H36B 0.9900 . ?
C37 C38 1.522(9) . ?
C37 H37A 0.9900 . ?
C37 H37B 0.9900 . ?
C38 H38A 0.9800 . ?
C38 H38B 0.9800 . ?
C38 H38C 0.9800 . ?
Pt2 N9 2.010(4) 2_765 ?
Pt2 N9 2.010(4) . ?
Pt2 N10 2.021(4) 2_765 ?
Pt2 N10 2.021(4) . ?
O3 C53 1.245(6) . ?
N9 C43 1.342(6) . ?
N9 C39 1.342(6) . ?
N10 C52 1.309(6) . ?
N10 C44 1.361(6) . ?
N11 C53 1.368(7) . ?
N11 C50 1.391(7) . ?
N11 H11A 0.8800 . ?
C39 C40 1.368(8) . ?
C39 H39 0.9500 . ?
C40 C41 1.378(8) . ?
C40 H40 0.9500 . ?
C41 C42 1.398(8) . ?
C41 H41 0.9500 . ?
C42 C43 1.375(8) . ?
C42 H42 0.9500 . ?
C43 H43 0.9500 . ?
C44 C45 1.365(7) . ?
C44 H44 0.9500 . ?
C45 C46 1.414(8) . ?
C45 H45 0.9500 . ?
C46 C47 1.408(7) . ?
C46 C51 1.428(7) . ?
C47 C48 1.351(9) . ?
C47 H47 0.9500 . ?
C48 C49 1.401(8) . ?
C48 H48 0.9500 . ?
C49 C50 1.368(7) . ?
C49 H49 0.9500 . ?
C50 C51 1.443(8) . ?
C51 C52 1.423(7) . ?
C52 H52 0.9500 . ?
C53 N12A 1.348(7) . ?
N12A C54A 1.54(2) . ?
N12A H12A 0.8800 . ?
C54A C55A 1.530(16) . ?
C54A H54A 0.9900 . ?
C54A H54B 0.9900 . ?
C55A C56A 1.467(15) . ?
C55A H55A 0.9900 . ?
C55A H55B 0.9900 . ?
C56A C57A 1.444(16) . ?
C56A H56A 0.9900 . ?
C56A H56B 0.9900 . ?
C57A H57A 0.9800 . ?
C57A H57B 0.9800 . ?
C57A H57C 0.9800 . ?
C54B C55B 1.533(13) . ?
C54B H54C 0.9900 . ?
C54B H54D 0.9900 . ?
C55B C56B 1.449(13) . ?
C55B H55C 0.9900 . ?
C55B H55D 0.9900 . ?
C56B C57B 1.437(15) . ?
C56B H56C 0.9900 . ?
C56B H56D 0.9900 . ?
C57B H57D 0.9800 . ?
C57B H57E 0.9800 . ?
C57B H57F 0.9800 . ?
O8 N13 1.231(7) . ?
O9 N13 1.223(7) . ?
N13 C58 1.465(8) . ?
C58 H58A 0.9800 . ?
C58 H58B 0.9800 . ?
C58 H58C 0.9800 . ?
O10 N14 1.194(10) . ?
O11 N14 1.267(12) . ?
N14 C59 1.497(12) . ?
C59 H59A 0.9800 . ?
C59 H59B 0.9800 . ?
C59 H59C 0.9800 . ?
O12 N15 1.165(12) . ?
O13 N15 1.247(11) . ?
N15 C60 1.431(13) . ?
C60 H60A 0.9800 . ?
C60 H60B 0.9800 . ?
C60 H60C 0.9800 . ?
F1 B1 1.318(9) . ?
F2 B1 1.365(9) . ?
F3 B1 1.330(7) . ?
F4 B1 1.317(10) . ?
S1 O5 1.466(4) . ?
S1 O4 1.469(4) . ?
S1 O6 1.473(4) . ?
S1 O7 1.474(4) . ?

loop_
_geom_hbond_atom_site_label_D
_geom_hbond_atom_site_label_H
_geom_hbond_atom_site_label_A
_geom_hbond_distance_DH
_geom_hbond_distance_HA
_geom_hbond_distance_DA
_geom_hbond_angle_DHA
_geom_hbond_site_symmetry_A
N4 H904 O4 0.88 2.31 3.102(7) 150.0 1_455
N4 H904 O5 0.88 2.42 3.109(6) 135.6 1_455
N4 H904 S1 0.88 2.90 3.729(5) 156.7 1_455
N5 H905 O4 0.88 2.10 2.933(6) 158.1 1_455
N5 H905 S1 0.88 2.88 3.588(5) 138.4 1_455
N7 H907 O7 0.88 2.18 3.036(6) 163.8 1_455
N8 H908 O6 0.88 2.10 2.895(7) 149.4 1_455
N8 H908 O7 0.88 2.56 3.340(6) 147.5 1_455
N8 H908 S1 0.88 2.87 3.743(5) 170.3 1_455
N11 H11A O6 0.88 1.95 2.771(5) 154.1 .
N12B H12B O6 0.88 2.15 2.914(6) 144.5 .
